data_7050964
loop_
_publ_author_name
'Montserrat Monfort'
'Inmaculada Resino'
'Joan Ribas'
'Xavier Solans'
'Merc\'e Font-Bardia'
'Helen Stoeckli-Evans'

_publ_section_title
;
 Four new NiII antiferromagnetic complexes with azido bridges
;
_journal_issue 11
_journal_name_full 'New J. Chem.'
_journal_page_first 1601
_journal_page_last 1606
_journal_paper_doi 10.1039/b205404c
_journal_volume 26
_journal_year 2002
_chemical_formula_moiety 'trans-[Ni (N,N-Me2en)2(mu1,3-N3)]n(PF6)n'
_chemical_formula_sum 'C8 H24 F6 N7 Ni P'
_chemical_formula_weight 422.02
_chemical_name_systematic
; 
? 
;
_space_group_IT_number 2
_symmetry_space_group_name_Hall '-P 1'
_symmetry_space_group_name_H-M 'P -1'
_atom_sites_solution_hydrogens geom
_atom_sites_solution_primary direct
_atom_sites_solution_secondary difmap
_audit_creation_method SHELXL
_cell_angle_alpha 116.77(22)
_cell_angle_beta 91.86(19)
_cell_angle_gamma 109.07(27)
_cell_formula_units_Z 1
_cell_length_a 6.385(21)
_cell_length_b 8.841(36)
_cell_length_c 9.102(7)
_cell_measurement_temperature 293(2)
_cell_volume 424(3)
_computing_structure_refinement 'SHELXL-93 (Sheldrick, 1993)'
_computing_structure_solution 'SHELXS-86 (Sheldrick, 1990)'
_diffrn_ambient_temperature 293(2)
_diffrn_radiation_monochromator graphite
_diffrn_radiation_source 'fine-focus sealed tube'
_diffrn_radiation_type MoK\a
_diffrn_radiation_wavelength 0.71069
_diffrn_reflns_av_R_equivalents 0.0000
_diffrn_reflns_av_sigmaI/netI 0.0685
_diffrn_reflns_limit_h_max 8
_diffrn_reflns_limit_h_min -8
_diffrn_reflns_limit_k_max 11
_diffrn_reflns_limit_k_min -12
_diffrn_reflns_limit_l_max 12
_diffrn_reflns_limit_l_min 0
_diffrn_reflns_number 1770
_diffrn_reflns_theta_max 29.96
_diffrn_reflns_theta_min 2.56
_exptl_absorpt_coefficient_mu 1.306
_exptl_crystal_density_diffrn 1.654
_exptl_crystal_F_000 218
_refine_diff_density_max 1.360
_refine_diff_density_min -0.715
_refine_diff_density_rms 0.120
_refine_ls_extinction_coef 0.0000(142)
_refine_ls_extinction_expression Fc^*^=kFc[1+0.001xFc^2^\l^3^/sin(2\q)]^-1/4^
_refine_ls_extinction_method SHELXL
_refine_ls_goodness_of_fit_all 0.984
_refine_ls_goodness_of_fit_obs 1.028
_refine_ls_matrix_type full
_refine_ls_number_parameters 111
_refine_ls_number_reflns 1720
_refine_ls_number_restraints 0
_refine_ls_restrained_S_all 1.269
_refine_ls_restrained_S_obs 1.028
_refine_ls_R_factor_all 0.0647
_refine_ls_R_factor_obs 0.0542
_refine_ls_shift/esd_max -8.520
_refine_ls_shift/esd_mean 0.079
_refine_ls_structure_factor_coef Fsqd
_refine_ls_weighting_details 'w=1/[\s^2^(Fo^2^)+(0.0695P)^2^+0.0000P] where P=(Fo^2^+2Fc^2^)/3'
_refine_ls_weighting_scheme calc
_refine_ls_wR_factor_all 0.1599
_refine_ls_wR_factor_obs 0.1262
_reflns_number_observed 1566
_reflns_number_total 1770
_reflns_observed_criterion >2sigma(I)
_cod_data_source_file b205404c.txt
_cod_data_source_block for_compound2
_cod_depositor_comments
;
The following automatic conversions were performed:

'_refine_ls_weighting_scheme' value 'calc
w=1/[\s^2^(Fo^2^)+(0.0695P)^2^+0.0000P] where P=(Fo^2^+2Fc^2^)/3' was
changed to 'calc'. New tag '_refine_ls_weighting_details' was
created. The value of the new tag was set to
'w=1/[\s^2^(Fo^2^)+(0.0695P)^2^+0.0000P] where P=(Fo^2^+2Fc^2^)/3'.

Automatic conversion script
Id: cif_fix_values 3143 2015-03-26 13:38:13Z robertas 
;
_cod_original_cell_volume 423.6(22)
_cod_database_code 7050964

loop_
_symmetry_equiv_pos_as_xyz
'x, y, z'
'-x, -y, -z'

loop_
_atom_site_aniso_label
_atom_site_aniso_U_11
_atom_site_aniso_U_22
_atom_site_aniso_U_33
_atom_site_aniso_U_23
_atom_site_aniso_U_13
_atom_site_aniso_U_12
Ni1 0.0147(3) 0.0202(4) 0.0223(4) 0.0098(3) 0.0039(2) 0.0054(2)
N1 0.032(2) 0.040(2) 0.043(2) 0.018(2) 0.0115(15) 0.012(2)
N2 0.046(2) 0.052(2) 0.051(2) 0.025(2) 0.009(2) 0.008(2)
N3 0.035(2) 0.051(2) 0.058(2) 0.027(2) 0.009(2) 0.015(2)
N4 0.030(2) 0.033(2) 0.039(3) 0.018(2) 0.010(2) 0.013(2)
C1 0.059(3) 0.053(3) 0.056(3) 0.023(3) 0.017(2) 0.022(3)
C2 0.067(4) 0.056(3) 0.064(3) 0.026(3) 0.021(3) 0.019(3)
C3 0.059(3) 0.055(3) 0.060(3) 0.021(3) 0.015(3) 0.017(3)
C4 0.050(3) 0.058(3) 0.072(4) 0.026(3) 0.005(3) 0.011(3)
P1 0.0411(9) 0.0477(10) 0.0472(10) 0.0227(9) 0.0087(8) 0.0132(8)
F1 0.108(4) 0.133(5) 0.185(6) 0.081(4) 0.048(4) 0.029(4)
F2 0.126(4) 0.112(4) 0.114(4) 0.044(3) 0.015(3) 0.052(3)
F3 0.113(4) 0.127(4) 0.092(3) 0.049(3) 0.013(3) 0.040(3)

loop_
_atom_site_label
_atom_site_type_symbol
_atom_site_fract_x
_atom_site_fract_y
_atom_site_fract_z
_atom_site_U_iso_or_equiv
_atom_site_thermal_displace_type
_atom_site_occupancy
_atom_site_calc_flag
_atom_site_refinement_flags
_atom_site_disorder_group
Ni1 Ni 0.0000 0.0000 0.0000 0.0197(3) Uani 1 d S .
N1 N 0.1802(6) 0.2952(5) 0.1669(5) 0.0396(8) Uani 1 d . .
N2 N 0.0410(7) 0.0703(6) -0.1905(5) 0.0528(10) Uani 1 d . .
H1N H 0.1198(7) 0.0120(6) -0.2594(5) 0.649(67) Uiso 1 calc R .
H1NA H -0.0952(7) 0.0373(6) -0.2519(5) 0.649(67) Uiso 1 calc R .
N3 N 0.3034(6) -0.0506(6) -0.0197(5) 0.0482(9) Uani 1 d . .
N4 N 0.5000 0.0000 0.0000 0.0337(10) Uani 1 d S .
C1 C 0.1338(9) 0.3758(7) 0.0670(7) 0.0572(13) Uani 1 d . .
H1 H 0.2325(9) 0.5045(7) 0.1210(7) 0.649(67) Uiso 1 calc R .
H1A H -0.0219(9) 0.3674(7) 0.0612(7) 0.649(67) Uiso 1 calc R .
C2 C 0.1706(10) 0.2799(8) -0.1065(7) 0.0651(15) Uani 1 d . .
H2 H 0.3314(10) 0.3070(8) -0.1019(7) 0.649(67) Uiso 1 calc R .
H3A H 0.1203(10) 0.3254(8) -0.1743(7) 0.649(67) Uiso 1 calc R .
C3 C 0.0941(9) 0.3672(8) 0.3251(7) 0.0619(14) Uani 1 d . .
H3 H 0.1242(9) 0.3150(8) 0.3918(7) 0.649(67) Uiso 1 calc R .
H3A' H -0.0664(9) 0.3346(8) 0.2972(7) 0.649(67) Uiso 1 calc R .
H3B H 0.1691(9) 0.4983(8) 0.3879(7) 0.649(67) Uiso 1 calc R .
C4 C 0.4293(9) 0.3602(8) 0.2307(7) 0.0647(15) Uani 1 d . .
H4 H 0.4539(9) 0.3049(8) 0.2959(7) 0.649(67) Uiso 1 calc R .
H4A H 0.4913(9) 0.4911(8) 0.3000(7) 0.649(67) Uiso 1 calc R .
H4B H 0.5025(9) 0.3262(8) 0.1371(7) 0.649(67) Uiso 1 calc R .
P1 P 0.5000 0.0000 0.5000 0.0466(4) Uani 1 d S .
F1 F 0.2665(9) -0.1288(8) 0.4997(8) 0.146(2) Uani 1 d . .
F2 F 0.3755(9) 0.1406(7) 0.5140(6) 0.121(2) Uani 1 d . .
F3 F 0.4268(8) -0.1156(7) 0.3014(5) 0.114(2) Uani 1 d . .

loop_
_atom_type_symbol
_atom_type_description
_atom_type_scat_dispersion_real
_atom_type_scat_dispersion_imag
_atom_type_scat_source
C C 0.0033 0.0016 'International Tables Vol C Tables 4.2.6.8 and 6.1.1.4'
H H 0.0000 0.0000 'International Tables Vol C Tables 4.2.6.8 and 6.1.1.4'
N N 0.0061 0.0033 'International Tables Vol C Tables 4.2.6.8 and 6.1.1.4'
F F 0.0171 0.0103 'International Tables Vol C Tables 4.2.6.8 and 6.1.1.4'
P P 0.1023 0.0942 'International Tables Vol C Tables 4.2.6.8 and 6.1.1.4'
Ni Ni 0.3393 1.1124 'International Tables Vol C Tables 4.2.6.8 and 6.1.1.4'

loop_
_geom_angle_atom_site_label_1
_geom_angle_atom_site_label_2
_geom_angle_atom_site_label_3
_geom_angle
_geom_angle_site_symmetry_1
_geom_angle_site_symmetry_3
_geom_angle_publ_flag
N2 Ni1 N2 180.0 . 2 ?
N2 Ni1 N3 90.0(2) . . ?
N2 Ni1 N3 90.0(2) 2 . ?
N2 Ni1 N3 90.0(2) . 2 ?
N2 Ni1 N3 90.0(2) 2 2 ?
N3 Ni1 N3 180.0 . 2 ?
N2 Ni1 N1 96.2(3) . 2 ?
N2 Ni1 N1 83.8(3) 2 2 ?
N3 Ni1 N1 86.7(4) . 2 ?
N3 Ni1 N1 93.3(4) 2 2 ?
N2 Ni1 N1 83.8(3) . . ?
N2 Ni1 N1 96.2(3) 2 . ?
N3 Ni1 N1 93.3(4) . . ?
N3 Ni1 N1 86.7(4) 2 . ?
N1 Ni1 N1 180.0 2 . ?
C1 N1 C4 111.6(4) . . ?
C1 N1 C3 108.9(4) . . ?
C4 N1 C3 103.0(5) . . ?
C1 N1 Ni1 103.6(4) . . ?
C4 N1 Ni1 116.5(5) . . ?
C3 N1 Ni1 113.2(4) . . ?
C2 N2 Ni1 107.9(4) . . ?
C2 N2 H1N 110.1(4) . . ?
Ni1 N2 H1N 110.1(2) . . ?
C2 N2 H1NA 110.1(4) . . ?
Ni1 N2 H1NA 110.1(2) . . ?
H1N N2 H1NA 108.4 . . ?
N4 N3 Ni1 151.4(4) . . ?
N3 N4 N3 180.0 2_655 . ?
N1 C1 C2 111.0(5) . . ?
N1 C1 H1 109.4(4) . . ?
C2 C1 H1 109.4(4) . . ?
N1 C1 H1A 109.4(3) . . ?
C2 C1 H1A 109.4(4) . . ?
H1 C1 H1A 108.0 . . ?
C1 C2 N2 111.7(5) . . ?
C1 C2 H2 109.3(4) . . ?
N2 C2 H2 109.3(4) . . ?
C1 C2 H3A 109.3(4) . . ?
N2 C2 H3A 109.3(4) . . ?
H2 C2 H3A 107.9 . . ?
N1 C3 H3 109.5(3) . . ?
N1 C3 H3A 109.5(4) . . ?
H3 C3 H3A 109.5 . . ?
N1 C3 H3B 109.5(4) . . ?
H3 C3 H3B 109.5 . . ?
H3A C3 H3B 109.5 . . ?
N1 C4 H4 109.5(3) . . ?
N1 C4 H4A 109.5(4) . . ?
H4 C4 H4A 109.5 . . ?
N1 C4 H4B 109.5(4) . . ?
H4 C4 H4B 109.5 . . ?
H4A C4 H4B 109.5 . . ?
F1 P1 F1 180.0 2_656 . ?
F1 P1 F3 94.1(5) 2_656 . ?
F1 P1 F3 85.9(5) . . ?
F1 P1 F3 85.9(5) 2_656 2_656 ?
F1 P1 F3 94.1(5) . 2_656 ?
F3 P1 F3 180.000(1) . 2_656 ?
F1 P1 F2 93.4(4) 2_656 . ?
F1 P1 F2 86.6(4) . . ?
F3 P1 F2 93.9(3) . . ?
F3 P1 F2 86.1(4) 2_656 . ?
F1 P1 F2 86.6(4) 2_656 2_656 ?
F1 P1 F2 93.4(4) . 2_656 ?
F3 P1 F2 86.1(4) . 2_656 ?
F3 P1 F2 93.9(3) 2_656 2_656 ?
F2 P1 F2 180.000(1) . 2_656 ?

loop_
_geom_bond_atom_site_label_1
_geom_bond_atom_site_label_2
_geom_bond_distance
_geom_bond_site_symmetry_2
_geom_bond_publ_flag
Ni1 N2 2.087(5) . ?
Ni1 N2 2.087(5) 2 ?
Ni1 N3 2.122(8) . ?
Ni1 N3 2.122(8) 2 ?
Ni1 N1 2.190(12) 2 ?
Ni1 N1 2.190(12) . ?
N1 C1 1.459(7) . ?
N1 C4 1.496(9) . ?
N1 C3 1.495(7) . ?
N2 C2 1.544(11) . ?
N2 H1N 0.90 . ?
N2 H1NA 0.90 . ?
N3 N4 1.164(6) . ?
N4 N3 1.164(6) 2_655 ?
C1 C2 1.489(8) . ?
C1 H1 0.97 . ?
C1 H1A 0.97 . ?
C2 H2 0.97 . ?
C2 H3A 0.97 . ?
C3 H3 0.96 . ?
C3 H3A 0.96 . ?
C3 H3B 0.96 . ?
C4 H4 0.96 . ?
C4 H4A 0.96 . ?
C4 H4B 0.96 . ?
P1 F1 1.551(8) 2_656 ?
P1 F1 1.551(8) . ?
P1 F3 1.581(6) . ?
P1 F3 1.581(6) 2_656 ?
P1 F2 1.644(8) . ?
P1 F2 1.644(8) 2_656 ?
